data_4323054
loop_
_publ_author_name
'William J. Evans'
'Michael A. Greci'
'Joseph W. Ziller'

_publ_section_title
;
 Utility of 2-Methoxyethanol in the Synthesis of Polyeuropium Complexes:
 {[Eu(OCH2CH2OMe)2(OC6H3R2-2,6)-][H+]}4 (R = Me,iPr) and
 [EuAl2(OCH2CH2OMe)3Me5]2
;
_journal_name_full 'Inorganic Chemistry'
_journal_page_first 5221
_journal_page_last 5226
_journal_paper_doi 10.1021/ic9803311
_journal_volume 37
_journal_year 1998
_chemical_formula_sum 'C100 H160 Eu4 O20'
_chemical_formula_weight 2290.12
_chemical_name_systematic
; 
 ? 
;
_space_group_IT_number 19
_symmetry_cell_setting orthorhombic
_symmetry_space_group_name_Hall 'P 2ac 2ab'
_symmetry_space_group_name_H-M 'P 21 21 21'
_atom_sites_solution_hydrogens geom
_atom_sites_solution_primary direct
_atom_sites_solution_secondary difmap
_audit_creation_method SHELXL
_cell_angle_alpha 90.00
_cell_angle_beta 90.00
_cell_angle_gamma 90.00
_cell_formula_units_Z 4
_cell_length_a 16.623(2)
_cell_length_b 16.808(2)
_cell_length_c 38.103(6)
_cell_measurement_reflns_used 47
_cell_measurement_temperature 153(2)
_cell_measurement_theta_max 14.69
_cell_measurement_theta_min 6.21
_cell_volume 10646(2)
_computing_cell_refinement 'Siemens XSCANS'
_computing_data_collection 'Siemens XSCANS'
_computing_data_reduction 'Siemens SHELXTL'
_computing_molecular_graphics 'Siemens SHELXTL'
_computing_publication_material 'Siemens SHELXTL'
_computing_structure_refinement 'SHELXL-93 (Sheldrick, 1993)'
_computing_structure_solution 'SHELXS-86 (Sheldrick, 1990)'
_diffrn_ambient_temperature 153(2)
_diffrn_measurement_device 'Siemens P4'
_diffrn_measurement_method '2\q/\w scans'
_diffrn_radiation_monochromator graphite
_diffrn_radiation_source 'fine-focus sealed tube'
_diffrn_radiation_type MoK\a
_diffrn_radiation_wavelength 0.71073
_diffrn_reflns_av_R_equivalents 0.0000
_diffrn_reflns_av_sigmaI/netI 0.1102
_diffrn_reflns_limit_h_max 17
_diffrn_reflns_limit_h_min 0
_diffrn_reflns_limit_k_max 18
_diffrn_reflns_limit_k_min 0
_diffrn_reflns_limit_l_max 41
_diffrn_reflns_limit_l_min 0
_diffrn_reflns_number 7643
_diffrn_reflns_theta_max 22.50
_diffrn_reflns_theta_min 2.01
_diffrn_standards_decay_% '< 1%'
_diffrn_standards_interval_count 98
_diffrn_standards_number 2
_exptl_absorpt_coefficient_mu 2.386
_exptl_absorpt_correction_T_max 0.2171
_exptl_absorpt_correction_T_min 0.1763
_exptl_absorpt_correction_type empirical
_exptl_crystal_colour YELLOW
_exptl_crystal_density_diffrn 1.429
_exptl_crystal_description polyhedra
_exptl_crystal_F_000 4688
_exptl_crystal_size_max 0.50
_exptl_crystal_size_mid 0.33
_exptl_crystal_size_min 0.33
_refine_diff_density_max 3.317
_refine_diff_density_min -2.339
_refine_diff_density_rms 0.273
_refine_ls_abs_structure_details 'Flack H D (1983), Acta Cryst. A39, 876-881'
_refine_ls_abs_structure_Flack -0.06(7)
_refine_ls_extinction_method none
_refine_ls_goodness_of_fit_all 1.083
_refine_ls_goodness_of_fit_obs 1.154
_refine_ls_matrix_type full
_refine_ls_number_parameters 446
_refine_ls_number_reflns 7641
_refine_ls_number_restraints 25
_refine_ls_restrained_S_all 1.083
_refine_ls_restrained_S_obs 1.152
_refine_ls_R_factor_all 0.1559
_refine_ls_R_factor_obs 0.1043
_refine_ls_shift/esd_max 0.001
_refine_ls_shift/esd_mean 0.000
_refine_ls_structure_factor_coef Fsqd
_refine_ls_weighting_details 'w=1/[\s^2^(Fo^2^)+(0.1179P)^2^+537.4490P] where P=(Fo^2^+2Fc^2^)/3'
_refine_ls_weighting_scheme calc
_refine_ls_wR_factor_all 0.3038
_refine_ls_wR_factor_obs 0.2624
_reflns_number_observed 5054
_reflns_number_total 7643
_reflns_observed_criterion >2sigma(I)
_cod_data_source_file ic9803311_2.cif
_cod_data_source_block Compound3
_cod_depositor_comments
;
The following automatic conversions were performed:

'_refine_ls_weighting_scheme' value 'calc
w=1/[\s^2^(Fo^2^)+(0.1179P)^2^+537.4490P] where P=(Fo^2^+2Fc^2^)/3'
was changed to 'calc'. New tag '_refine_ls_weighting_details' was
created. The value of the new tag was set to
'w=1/[\s^2^(Fo^2^)+(0.1179P)^2^+537.4490P] where P=(Fo^2^+2Fc^2^)/3'.

Automatic conversion script
Id: cif_fix_values 3143 2015-03-26 13:38:13Z robertas 
;
_cod_original_cell_volume 10645.5(22)
_cod_database_code 4323054

loop_
_symmetry_equiv_pos_as_xyz
'x, y, z'
'-x+1/2, -y, z+1/2'
'-x, y+1/2, -z+1/2'
'x+1/2, -y+1/2, -z'

loop_
_atom_site_aniso_label
_atom_site_aniso_U_11
_atom_site_aniso_U_22
_atom_site_aniso_U_33
_atom_site_aniso_U_23
_atom_site_aniso_U_13
_atom_site_aniso_U_12
Eu1 0.0240(10) 0.0173(10) 0.069(2) -0.0034(10) 0.0044(11) 0.0006(10)
Eu2 0.0223(9) 0.0213(10) 0.0611(14) -0.0001(11) -0.0018(11) -0.0009(10)
Eu3 0.0245(9) 0.0247(11) 0.0605(15) 0.0085(11) -0.0010(11) -0.0015(10)
Eu4 0.0250(10) 0.0190(10) 0.0599(15) 0.0039(11) -0.0031(10) 0.0014(9)

loop_
_atom_site_label
_atom_site_type_symbol
_atom_site_fract_x
_atom_site_fract_y
_atom_site_fract_z
_atom_site_U_iso_or_equiv
_atom_site_thermal_displace_type
_atom_site_occupancy
_atom_site_calc_flag
_atom_site_refinement_flags
_atom_site_disorder_group
Eu1 Eu -0.75604(13) -0.98380(11) -0.09588(6) 0.0368(6) Uani 1 d . .
Eu2 Eu -0.75597(12) -1.15863(11) -0.16161(6) 0.0349(6) Uani 1 d . .
Eu3 Eu -0.56833(11) -1.00069(12) -0.15526(6) 0.0366(6) Uani 1 d . .
Eu4 Eu -0.59828(12) -1.16604(12) -0.08660(6) 0.0346(6) Uani 1 d . .
O1 O -0.6029(15) -1.0157(14) -0.0935(6) 0.028(6) Uiso 1 d . .
O2 O -0.5845(19) -1.0840(19) -0.0266(8) 0.052(8) Uiso 1 d . .
O3 O -0.7507(18) -1.1347(15) -0.0981(7) 0.039(7) Uiso 1 d . .
O4 O -0.7988(18) -1.0613(18) -0.0354(8) 0.046(8) Uiso 1 d . .
O5 O -0.7189(15) -1.0088(17) -0.1578(7) 0.038(7) Uiso 1 d . .
O6 O -0.6279(19) -0.9758(20) -0.2182(8) 0.058(9) Uiso 1 d . .
O7 O -0.6076(15) -1.1501(15) -0.1513(6) 0.032(6) Uiso 1 d . .
O8 O -0.6678(17) -1.1987(17) -0.2171(8) 0.040(7) Uiso 1 d . .
O9 O -0.8959(18) -1.0878(17) -0.1558(8) 0.047(8) Uiso 1 d . .
O10 O -0.8702(16) -1.1970(17) -0.2099(7) 0.038(7) Uiso 1 d . .
O11 O -0.6621(17) -1.3042(18) -0.0994(8) 0.045(8) Uiso 1 d . .
O12 O -0.5825(20) -1.2782(20) -0.0386(9) 0.060(9) Uiso 1 d . .
O13 O -0.4332(19) -0.9874(19) -0.1980(8) 0.054(8) Uiso 1 d . .
O14 O -0.4386(20) -1.0687(18) -0.1336(8) 0.053(8) Uiso 1 d . .
O15 O -0.6829(21) -0.8517(22) -0.1114(9) 0.065(10) Uiso 1 d . .
O16 O -0.7888(20) -0.8634(20) -0.0516(9) 0.059(9) Uiso 1 d . .
O17 O -0.7764(15) -1.2983(16) -0.1431(7) 0.032(7) Uiso 1 d . .
O18 O -0.4540(16) -1.1851(16) -0.0932(7) 0.040(7) Uiso 1 d . .
O19 O -0.5502(19) -0.8583(19) -0.1419(8) 0.053(9) Uiso 1 d . .
O20 O -0.8926(19) -0.9614(18) -0.1181(8) 0.051(8) Uiso 1 d . .
C1 C -0.5548(29) -0.9818(31) -0.0682(12) 0.055(13) Uiso 1 d . .
H1A H -0.5541(29) -0.9234(31) -0.0716(12) 0.066 Uiso 1 calc R .
H1B H -0.4991(29) -1.0016(31) -0.0711(12) 0.066 Uiso 1 calc R .
C2 C -0.5867(33) -1.0024(33) -0.0273(14) 0.070(15) Uiso 1 d . .
H2A H -0.5502(33) -0.9792(33) -0.0095(14) 0.083 Uiso 1 calc R .
H2B H -0.6419(33) -0.9822(33) -0.0234(14) 0.083 Uiso 1 calc R .
C3 C -0.5916(42) -1.1103(41) 0.0097(16) 0.100(22) Uiso 1 d . .
H3A H -0.5899(42) -1.1685(41) 0.0106(16) 0.149 Uiso 1 calc R .
H3B H -0.6428(42) -1.0915(41) 0.0195(16) 0.149 Uiso 1 calc R .
H3C H -0.5470(42) -1.0884(41) 0.0235(16) 0.149 Uiso 1 calc R .
C4 C -0.8096(23) -1.1595(25) -0.0788(10) 0.032(9) Uiso 1 d . .
H4A H -0.8541(23) -1.1865(25) -0.0889(10) 0.038 Uiso 1 calc R .
C5 C -0.8058(29) -1.1445(28) -0.0393(12) 0.050(13) Uiso 1 d . .
H5A H -0.8552(29) -1.1642(28) -0.0277(12) 0.060 Uiso 1 calc R .
H5B H -0.7588(29) -1.1718(28) -0.0289(12) 0.060 Uiso 1 calc R .
C6 C -0.8052(39) -1.0355(40) -0.0012(16) 0.093(21) Uiso 1 d . .
H6A H -0.7993(39) -0.9775(40) -0.0004(16) 0.140 Uiso 1 calc R .
H6B H -0.7628(39) -1.0601(40) 0.0130(16) 0.140 Uiso 1 calc R .
H6C H -0.8579(39) -1.0504(40) 0.0082(16) 0.140 Uiso 1 calc R .
C7 C -0.7441(32) -0.9587(27) -0.1846(11) 0.052(12) Uiso 1 d . .
H7A H -0.7272(32) -0.9040(27) -0.1784(11) 0.063 Uiso 1 calc R .
H7B H -0.8037(32) -0.9592(27) -0.1848(11) 0.063 Uiso 1 calc R .
C8 C -0.7162(27) -0.9750(31) -0.2210(12) 0.052(13) Uiso 1 d . .
H8A H -0.7365(27) -1.0270(31) -0.2294(12) 0.063 Uiso 1 calc R .
H8B H -0.7344(27) -0.9329(31) -0.2373(12) 0.063 Uiso 1 calc R .
C9 C -0.5971(39) -0.9739(39) -0.2530(15) 0.091(19) Uiso 1 d . .
H9A H -0.5381(39) -0.9734(39) -0.2523(15) 0.136 Uiso 1 calc R .
H9B H -0.6163(39) -0.9259(39) -0.2649(15) 0.136 Uiso 1 calc R .
H9C H -0.6155(39) -1.0211(39) -0.2658(15) 0.136 Uiso 1 calc R .
C10 C -0.5680(27) -1.2009(25) -0.1742(11) 0.040(11) Uiso 1 d . .
H10A H -0.5305(27) -1.2384(25) -0.1653(11) 0.049 Uiso 1 calc R .
C11 C -0.5834(26) -1.1974(29) -0.2122(11) 0.047(12) Uiso 1 d . .
H11A H -0.5583(26) -1.2435(29) -0.2241(11) 0.056 Uiso 1 calc R .
H11B H -0.5604(26) -1.1480(29) -0.2222(11) 0.056 Uiso 1 calc R .
C12 C -0.6832(36) -1.1964(37) -0.2509(15) 0.081(18) Uiso 1 d . .
H12A H -0.7416(36) -1.1967(37) -0.2546(15) 0.122 Uiso 1 calc R .
H12B H -0.6592(36) -1.2429(37) -0.2624(15) 0.122 Uiso 1 calc R .
H12C H -0.6603(36) -1.1477(37) -0.2610(15) 0.122 Uiso 1 calc R .
C13 C -0.9356(33) -1.0840(29) -0.1867(12) 0.056(13) Uiso 1 d . .
H13A H -0.9076(33) -1.0456(29) -0.2022(12) 0.067 Uiso 1 calc R .
H13B H -0.9904(33) -1.0633(29) -0.1824(12) 0.067 Uiso 1 calc R .
C14 C -0.9424(30) -1.1663(32) -0.2065(13) 0.060(13) Uiso 1 d . .
H14A H -0.9771(30) -1.2031(32) -0.1929(13) 0.072 Uiso 1 calc R .
H14B H -0.9669(30) -1.1583(32) -0.2299(13) 0.072 Uiso 1 calc R .
C15 C -0.8793(33) -1.2739(31) -0.2266(13) 0.065(15) Uiso 1 d . .
H15A H -0.8263(33) -1.2987(31) -0.2294(13) 0.097 Uiso 1 calc R .
H15B H -0.9043(33) -1.2671(31) -0.2497(13) 0.097 Uiso 1 calc R .
H15C H -0.9134(33) -1.3080(31) -0.2120(13) 0.097 Uiso 1 calc R .
C16 C -0.6789(28) -1.3481(32) -0.0680(12) 0.055(13) Uiso 1 d . .
H16A H -0.7230(28) -1.3217(32) -0.0550(12) 0.066 Uiso 1 calc R .
H16B H -0.6969(28) -1.4024(32) -0.0743(12) 0.066 Uiso 1 calc R .
C17 C -0.6106(35) -1.3528(37) -0.0465(14) 0.077(17) Uiso 1 d . .
H17A H -0.5871(35) -1.4010(37) -0.0386(14) 0.093 Uiso 1 calc R .
C18 C -0.5045(29) -1.2809(31) -0.0184(13) 0.058(14) Uiso 1 d . .
H18A H -0.4870(29) -1.2265(31) -0.0131(13) 0.087 Uiso 1 calc R .
H18B H -0.4634(29) -1.3076(31) -0.0325(13) 0.087 Uiso 1 calc R .
H18C H -0.5126(29) -1.3102(31) 0.0036(13) 0.087 Uiso 1 calc R .
C19 C -0.3672(29) -1.0719(31) -0.1545(13) 0.057(13) Uiso 1 d . .
H19A H -0.3409(29) -1.1243(31) -0.1514(13) 0.068 Uiso 1 calc R .
H19B H -0.3292(29) -1.0303(31) -0.1466(13) 0.068 Uiso 1 calc R .
C20 C -0.3870(42) -1.0598(39) -0.1914(16) 0.089(20) Uiso 1 d . .
H20A H -0.4182(42) -1.1062(39) -0.1999(16) 0.106 Uiso 1 calc R .
H20B H -0.3364(42) -1.0575(39) -0.2051(16) 0.106 Uiso 1 calc R .
C21 C -0.3980(38) -0.9146(33) -0.1911(14) 0.075(17) Uiso 1 d . .
H21A H -0.4351(38) -0.8719(33) -0.1978(14) 0.112 Uiso 1 calc R .
H21B H -0.3481(38) -0.9096(33) -0.2046(14) 0.112 Uiso 1 calc R .
H21C H -0.3860(38) -0.9106(33) -0.1660(14) 0.112 Uiso 1 calc R .
C22 C -0.6876(45) -0.7900(48) -0.0849(20) 0.115(26) Uiso 1 d . .
H22A H -0.6745(45) -0.7379(48) -0.0956(20) 0.138 Uiso 1 calc R .
H22B H -0.6477(45) -0.8007(48) -0.0662(20) 0.138 Uiso 1 calc R .
C23 C -0.7781(45) -0.7867(47) -0.0678(19) 0.111(26) Uiso 1 d . .
H23A H -0.7821(45) -0.7435(47) -0.0502(19) 0.133 Uiso 1 calc R .
H23B H -0.8191(45) -0.7777(47) -0.0863(19) 0.133 Uiso 1 calc R .
C24 C -0.8672(44) -0.8448(50) -0.0373(19) 0.122(27) Uiso 1 d . .
H24A H -0.8876(44) -0.8908(50) -0.0242(19) 0.183 Uiso 1 calc R .
H24B H -0.9043(44) -0.8322(50) -0.0565(19) 0.183 Uiso 1 calc R .
H24C H -0.8628(44) -0.7990(50) -0.0215(19) 0.183 Uiso 1 calc R .
C25 C -0.8071(27) -1.3681(28) -0.1522(12) 0.048(12) Uiso 1 d . .
C26 C -0.8947(24) -1.3874(22) -0.1405(10) 0.028(9) Uiso 1 d . .
C27 C -0.9194(29) -1.4611(27) -0.1512(12) 0.050(13) Uiso 1 d . .
H27A H -0.9721(29) -1.4767(27) -0.1444(12) 0.060 Uiso 1 calc R .
C28 C -0.8773(31) -1.5134(35) -0.1699(13) 0.068(15) Uiso 1 d . .
H28A H -0.9000(31) -1.5629(35) -0.1767(13) 0.082 Uiso 1 calc R .
C29 C -0.7966(32) -1.4924(35) -0.1795(13) 0.068(15) Uiso 1 d . .
H29A H -0.7672(32) -1.5312(35) -0.1923(13) 0.081 Uiso 1 calc R .
C30 C -0.7580(35) -1.4244(31) -0.1724(13) 0.064(14) Uiso 1 d . .
C31 C -0.9407(25) -1.3250(27) -0.1214(10) 0.040(10) Uiso 1 d . .
H31A H -0.9138(25) -1.2723(27) -0.1247(10) 0.048 Uiso 1 calc R .
C32 C -0.9382(28) -1.3476(28) -0.0841(11) 0.052(12) Uiso 1 d . .
H32A H -0.9678(28) -1.3082(28) -0.0702(11) 0.078 Uiso 1 calc R .
H32B H -0.8821(28) -1.3496(28) -0.0761(11) 0.078 Uiso 1 calc R .
H32C H -0.9630(28) -1.4000(28) -0.0810(11) 0.078 Uiso 1 calc R .
C33 C -1.0384(36) -1.3203(41) -0.1376(16) 0.091(20) Uiso 1 d . .
H33A H -1.0371(36) -1.3054(41) -0.1625(16) 0.137 Uiso 1 calc R .
H33B H -1.0689(36) -1.2805(41) -0.1244(16) 0.137 Uiso 1 calc R .
H33C H -1.0642(36) -1.3724(41) -0.1351(16) 0.137 Uiso 1 calc R .
C34 C -0.6736(31) -1.4048(33) -0.1864(13) 0.058(14) Uiso 1 d . .
H34A H -0.6662(31) -1.3462(33) -0.1831(13) 0.070 Uiso 1 calc R .
C35 C -0.6224(37) -1.4431(37) -0.1606(16) 0.090(19) Uiso 1 d . .
H35A H -0.6382(37) -1.4260(37) -0.1370(16) 0.135 Uiso 1 calc R .
H35B H -0.5662(37) -1.4282(37) -0.1649(16) 0.135 Uiso 1 calc R .
H35C H -0.6281(37) -1.5010(37) -0.1626(16) 0.135 Uiso 1 calc R .
C36 C -0.6639(42) -1.4194(42) -0.2235(17) 0.100(22) Uiso 1 d . .
H36A H -0.7036(42) -1.3881(42) -0.2366(17) 0.150 Uiso 1 calc R .
H36B H -0.6721(42) -1.4761(42) -0.2283(17) 0.150 Uiso 1 calc R .
H36C H -0.6096(42) -1.4039(42) -0.2308(17) 0.150 Uiso 1 calc R .
C37 C -0.3779(24) -1.2139(24) -0.0849(11) 0.035(10) Uiso 1 d . .
C38 C -0.3219(27) -1.1805(29) -0.0621(12) 0.048(12) Uiso 1 d . .
C39 C -0.2519(30) -1.2077(26) -0.0580(11) 0.047(11) Uiso 1 d . .
H39A H -0.2173(30) -1.1794(26) -0.0425(11) 0.056 Uiso 1 calc R .
C40 C -0.2226(38) -1.2719(37) -0.0732(15) 0.081(18) Uiso 1 d . .
H40A H -0.1691(38) -1.2890(37) -0.0686(15) 0.097 Uiso 1 calc R .
C41 C -0.2738(33) -1.3156(36) -0.0969(15) 0.075(17) Uiso 1 d . .
H41A H -0.2533(33) -1.3587(36) -0.1103(15) 0.090 Uiso 1 calc R .
C42 C -0.3547(30) -1.2926(30) -0.0997(13) 0.056(13) Uiso 1 d . .
C43 C -0.3560(31) -1.1038(30) -0.0434(13) 0.055(13) Uiso 1 d . .
H43A H -0.4158(31) -1.1010(30) -0.0460(13) 0.066 Uiso 1 calc R .
C44 C -0.3163(34) -1.0265(35) -0.0573(15) 0.077(18) Uiso 1 d . .
H44A H -0.3407(34) -0.9804(35) -0.0458(15) 0.116 Uiso 1 calc R .
H44B H -0.3247(34) -1.0227(35) -0.0827(15) 0.116 Uiso 1 calc R .
H44C H -0.2585(34) -1.0277(35) -0.0523(15) 0.116 Uiso 1 calc R .
C45 C -0.3325(33) -1.1076(34) -0.0043(13) 0.067(16) Uiso 1 d . .
H45A H -0.3560(33) -1.1553(34) 0.0064(13) 0.101 Uiso 1 calc R .
H45B H -0.3528(33) -1.0602(34) 0.0078(13) 0.101 Uiso 1 calc R .
H45C H -0.2738(33) -1.1097(34) -0.0022(13) 0.101 Uiso 1 calc R .
C46 C -0.4085(39) -1.3246(39) -0.1237(15) 0.085(18) Uiso 1 d . .
H46A H -0.4615(39) -1.2970(39) -0.1215(15) 0.102 Uiso 1 calc R .
C47 C -0.3797(38) -1.3226(40) -0.1643(15) 0.095(20) Uiso 1 d . .
H47A H -0.4206(38) -1.3482(40) -0.1790(15) 0.142 Uiso 1 calc R .
H47B H -0.3287(38) -1.3512(40) -0.1666(15) 0.142 Uiso 1 calc R .
H47C H -0.3726(38) -1.2673(40) -0.1718(15) 0.142 Uiso 1 calc R .
C48 C -0.4201(49) -1.4307(42) -0.1119(19) 0.118(27) Uiso 1 d . .
H48A H -0.4567(49) -1.4565(42) -0.1286(19) 0.177 Uiso 1 calc R .
H48B H -0.4423(49) -1.4349(42) -0.0882(19) 0.177 Uiso 1 calc R .
H48C H -0.3675(49) -1.4570(42) -0.1128(19) 0.177 Uiso 1 calc R .
C49 C -0.5186(25) -0.7852(26) -0.1479(11) 0.039(11) Uiso 1 d . .
C50 C -0.5546(26) -0.7343(25) -0.1754(11) 0.038(11) Uiso 1 d . .
C51 C -0.5163(27) -0.6677(31) -0.1831(12) 0.054(13) Uiso 1 d . .
H51A H -0.5322(27) -0.6378(31) -0.2031(12) 0.065 Uiso 1 calc R .
C52 C -0.4485(31) -0.6387(32) -0.1610(14) 0.067(15) Uiso 1 d . .
H52A H -0.4250(31) -0.5881(32) -0.1654(14) 0.080 Uiso 1 calc R .
C53 C -0.4194(30) -0.6866(29) -0.1335(13) 0.058(14) Uiso 1 d . .
H53A H -0.3765(30) -0.6673(29) -0.1194(13) 0.069 Uiso 1 calc R .
C54 C -0.4516(27) -0.7615(26) -0.1262(12) 0.043(11) Uiso 1 d . .
C55 C -0.6188(31) -0.7570(33) -0.1978(13) 0.061(15) Uiso 1 d . .
H55A H -0.6275(31) -0.8145(33) -0.1923(13) 0.074 Uiso 1 calc R .
C56 C -0.6995(42) -0.7174(44) -0.1881(18) 0.107(24) Uiso 1 d . .
H56A H -0.7084(42) -0.7219(44) -0.1628(18) 0.160 Uiso 1 calc R .
H56B H -0.7434(42) -0.7440(44) -0.2007(18) 0.160 Uiso 1 calc R .
H56C H -0.6981(42) -0.6611(44) -0.1948(18) 0.160 Uiso 1 calc R .
C57 C -0.5958(47) -0.7570(44) -0.2341(18) 0.113(25) Uiso 1 d . .
H57A H -0.6417(47) -0.7732(44) -0.2485(18) 0.170 Uiso 1 calc R .
H57B H -0.5512(47) -0.7943(44) -0.2376(18) 0.170 Uiso 1 calc R .
H57C H -0.5787(47) -0.7033(44) -0.2409(18) 0.170 Uiso 1 calc R .
C58 C -0.4210(28) -0.8123(31) -0.0999(13) 0.056(14) Uiso 1 d . .
H58A H -0.4419(28) -0.8670(31) -0.1046(13) 0.067 Uiso 1 calc R .
C59 C -0.4462(33) -0.7892(33) -0.0619(13) 0.066(15) Uiso 1 d . .
H59A H -0.4232(33) -0.8273(33) -0.0453(13) 0.099 Uiso 1 calc R .
H59B H -0.5050(33) -0.7900(33) -0.0600(13) 0.099 Uiso 1 calc R .
H59C H -0.4264(33) -0.7357(33) -0.0565(13) 0.099 Uiso 1 calc R .
C60 C -0.3258(30) -0.8159(34) -0.1019(14) 0.068(16) Uiso 1 d . .
H60A H -0.3054(30) -0.8512(34) -0.0835(14) 0.102 Uiso 1 calc R .
H60B H -0.3036(30) -0.7624(34) -0.0986(14) 0.102 Uiso 1 calc R .
H60C H -0.3095(30) -0.8364(34) -0.1249(14) 0.102 Uiso 1 calc R .
C61 C -0.9626(25) -0.9241(25) -0.1127(11) 0.035(10) Uiso 1 d . .
C62 C -1.0209(28) -0.9502(28) -0.0889(13) 0.048(12) Uiso 1 d . .
C63 C -1.0880(38) -0.9179(35) -0.0870(15) 0.079(17) Uiso 1 d . .
H63A H -1.1308(38) -0.9452(35) -0.0757(15) 0.095 Uiso 1 calc R .
C64 C -1.1029(36) -0.8376(38) -0.1019(15) 0.078(16) Uiso 1 d . .
H64A H -1.1571(36) -0.8372(38) -0.1127(15) 0.094 Uiso 1 calc R .
H64B H -1.1031(36) -0.7985(38) -0.0825(15) 0.094 Uiso 1 calc R .
C65 C -1.0486(36) -0.8135(36) -0.1264(15) 0.077(17) Uiso 1 d . .
H65A H -1.0623(36) -0.7701(36) -0.1412(15) 0.092 Uiso 1 calc R .
C66 C -0.9742(24) -0.8492(25) -0.1308(10) 0.035(10) Uiso 1 d . .
C67 C -1.0076(28) -1.0264(27) -0.0693(11) 0.046(12) Uiso 1 d . .
H67A H -0.9477(28) -1.0324(27) -0.0689(11) 0.055 Uiso 1 calc R .
C68 C -1.0367(38) -1.1014(35) -0.0882(16) 0.086(19) Uiso 1 d . .
H68A H -1.0221(38) -1.0983(35) -0.1131(16) 0.128 Uiso 1 calc R .
H68B H -1.0952(38) -1.1057(35) -0.0859(16) 0.128 Uiso 1 calc R .
H68C H -1.0113(38) -1.1483(35) -0.0776(16) 0.128 Uiso 1 calc R .
C69 C -1.0297(34) -1.0229(36) -0.0329(13) 0.074(17) Uiso 1 d . .
H69A H -1.0129(34) -0.9717(36) -0.0231(13) 0.111 Uiso 1 calc R .
H69B H -1.0031(34) -1.0662(36) -0.0202(13) 0.111 Uiso 1 calc R .
H69C H -1.0881(34) -1.0285(36) -0.0307(13) 0.111 Uiso 1 calc R .
C70 C -0.9156(30) -0.8183(30) -0.1569(13) 0.060(14) Uiso 1 d . .
H70A H -0.8622(30) -0.8425(30) -0.1514(13) 0.072 Uiso 1 calc R .
C71 C -0.9310(40) -0.8322(42) -0.1924(15) 0.097(20) Uiso 1 d . .
H71A H -0.9373(40) -0.8895(42) -0.1964(15) 0.145 Uiso 1 calc R .
H71B H -0.8859(40) -0.8123(42) -0.2065(15) 0.145 Uiso 1 calc R .
H71C H -0.9805(40) -0.8047(42) -0.1993(15) 0.145 Uiso 1 calc R .
C72 C -0.9074(38) -0.7324(34) -0.1530(16) 0.083(18) Uiso 1 d . .
H72A H -0.8674(38) -0.7126(34) -0.1699(16) 0.124 Uiso 1 calc R .
H72B H -0.8898(38) -0.7199(34) -0.1291(16) 0.124 Uiso 1 calc R .
H72C H -0.9593(38) -0.7068(34) -0.1576(16) 0.124 Uiso 1 calc R .
C73 C -0.8297(27) -1.0956(24) -0.3177(11) 0.088(17) Uiso 1 d GU .
C74 C -0.8992(25) -1.0958(23) -0.2974(11) 0.075(15) Uiso 1 d GU .
C75 C -0.9261(23) -1.0257(31) -0.2820(11) 0.111(20) Uiso 1 d GU .
C76 C -0.8835(33) -0.9554(24) -0.2869(13) 0.130(22) Uiso 1 d GU .
C77 C -0.8141(30) -0.9552(24) -0.3071(13) 0.105(20) Uiso 1 d GU .
C78 C -0.7871(22) -1.0253(32) -0.3225(11) 0.105(19) Uiso 1 d GU .
C79 C -0.8040(50) -1.1676(57) -0.3321(22) 0.135(26) Uiso 1 d U .
C80 C -0.1624(14) -1.1064(19) -0.1682(8) 0.100(19) Uiso 1 d GU .
C81 C -0.1503(13) -1.0247(19) -0.1658(8) 0.125(22) Uiso 1 d GU .
C82 C -0.1424(12) -0.9795(20) -0.1962(8) 0.139(24) Uiso 1 d GU .
C83 C -0.1467(12) -1.0159(20) -0.2289(8) 0.123(21) Uiso 1 d GU .
C84 C -0.1588(13) -1.0976(20) -0.2312(8) 0.101(19) Uiso 1 d GU .
C85 C -0.1667(14) -1.1428(19) -0.2009(8) 0.117(21) Uiso 1 d GU .
C87 C -0.7334(18) -0.5716(15) -0.0909(8) 0.135(23) Uiso 1 d GU .
C88 C -0.7770(19) -0.5810(17) -0.0601(8) 0.151(26) Uiso 1 d GU .
C89 C -0.7371(20) -0.5951(18) -0.0286(8) 0.151(24) Uiso 1 d GU .
C90 C -0.6536(20) -0.5996(17) -0.0280(7) 0.119(22) Uiso 1 d GU .
C91 C -0.6101(19) -0.5902(15) -0.0589(7) 0.118(21) Uiso 1 d GU .
C92 C -0.6500(18) -0.5761(14) -0.0903(8) 0.146(24) Uiso 1 d GU .
C94 C -0.7872(17) -1.0707(16) -0.4235(6) 0.083(16) Uiso 1 d GU .
C95 C -0.8641(16) -1.0518(16) -0.4119(6) 0.114(20) Uiso 1 d GU .
C96 C -0.9305(17) -1.0906(17) -0.4260(7) 0.107(20) Uiso 1 d GU .
C97 C -0.9200(18) -1.1484(18) -0.4516(7) 0.161(25) Uiso 1 d GU .
C98 C -0.8431(19) -1.1673(18) -0.4632(6) 0.151(25) Uiso 1 d GU .
C99 C -0.7767(18) -1.1285(17) -0.4492(6) 0.139(24) Uiso 1 d GU .

loop_
_atom_type_symbol
_atom_type_description
_atom_type_scat_dispersion_real
_atom_type_scat_dispersion_imag
_atom_type_scat_source
C C 0.0033 0.0016 'International Tables Vol C Tables 4.2.6.8 and 6.1.1.4'
H H 0.0000 0.0000 'International Tables Vol C Tables 4.2.6.8 and 6.1.1.4'
O O 0.0106 0.0060 'International Tables Vol C Tables 4.2.6.8 and 6.1.1.4'
Eu Eu -0.1578 3.6682 'International Tables Vol C Tables 4.2.6.8 and 6.1.1.4'

loop_
_geom_angle_atom_site_label_1
_geom_angle_atom_site_label_2
_geom_angle_atom_site_label_3
_geom_angle
_geom_angle_site_symmetry_1
_geom_angle_site_symmetry_3
_geom_angle_publ_flag
O20 Eu1 O5 85.8(9) . . ?
O20 Eu1 O3 100.0(10) . . ?
O5 Eu1 O3 77.8(9) . . ?
O20 Eu1 O1 161.6(9) . . ?
O5 Eu1 O1 75.8(8) . . ?
O3 Eu1 O1 76.2(9) . . ?
O20 Eu1 O15 102.9(10) . . ?
O5 Eu1 O15 79.2(10) . . ?
O3 Eu1 O15 146.0(10) . . ?
O1 Eu1 O15 74.1(9) . . ?
O20 Eu1 O16 85.1(10) . . ?
O5 Eu1 O16 140.9(10) . . ?
O3 Eu1 O16 141.2(9) . . ?
O1 Eu1 O16 109.3(9) . . ?
O15 Eu1 O16 66.1(11) . . ?
O20 Eu1 O4 97.1(9) . . ?
O5 Eu1 O4 141.8(9) . . ?
O3 Eu1 O4 64.1(9) . . ?
O1 Eu1 O4 97.2(8) . . ?
O15 Eu1 O4 135.9(10) . . ?
O16 Eu1 O4 77.1(10) . . ?
O20 Eu1 C4 87.4(10) . . ?
O5 Eu1 C4 96.2(9) . . ?
O3 Eu1 C4 23.2(9) . . ?
O1 Eu1 C4 94.3(9) . . ?
O15 Eu1 C4 168.3(11) . . ?
O16 Eu1 C4 121.2(10) . . ?
O4 Eu1 C4 46.2(9) . . ?
O20 Eu1 Eu2 83.8(7) . . ?
O5 Eu1 Eu2 41.6(6) . . ?
O3 Eu1 Eu2 38.5(6) . . ?
O1 Eu1 Eu2 82.3(5) . . ?
O15 Eu1 Eu2 120.2(8) . . ?
O16 Eu1 Eu2 168.3(7) . . ?
O4 Eu1 Eu2 100.6(7) . . ?
C4 Eu1 Eu2 54.6(7) . . ?
O20 Eu1 Eu3 123.8(7) . . ?
O5 Eu1 Eu3 39.5(6) . . ?
O3 Eu1 Eu3 83.0(6) . . ?
O1 Eu1 Eu3 38.3(5) . . ?
O15 Eu1 Eu3 63.4(8) . . ?
O16 Eu1 Eu3 125.9(7) . . ?
O4 Eu1 Eu3 131.8(6) . . ?
C4 Eu1 Eu3 106.3(7) . . ?
Eu2 Eu1 Eu3 64.16(5) . . ?
O20 Eu1 Eu4 138.2(7) . . ?
O5 Eu1 Eu4 78.1(6) . . ?
O3 Eu1 Eu4 39.2(7) . . ?
O1 Eu1 Eu4 37.6(5) . . ?
O15 Eu1 Eu4 111.3(8) . . ?
O16 Eu1 Eu4 130.2(7) . . ?
O4 Eu1 Eu4 74.6(6) . . ?
C4 Eu1 Eu4 57.0(7) . . ?
Eu2 Eu1 Eu4 58.70(5) . . ?
Eu3 Eu1 Eu4 58.16(5) . . ?
O17 Eu2 O3 83.1(8) . . ?
O17 Eu2 O7 98.3(8) . . ?
O3 Eu2 O7 78.5(9) . . ?
O17 Eu2 O5 159.5(8) . . ?
O3 Eu2 O5 77.2(9) . . ?
O7 Eu2 O5 72.6(8) . . ?
O17 Eu2 O9 106.5(9) . . ?
O3 Eu2 O9 82.7(9) . . ?
O7 Eu2 O9 146.6(9) . . ?
O5 Eu2 O9 76.4(8) . . ?
O17 Eu2 O8 93.6(9) . . ?
O3 Eu2 O8 143.7(9) . . ?
O7 Eu2 O8 66.2(8) . . ?
O5 Eu2 O8 99.1(9) . . ?
O9 Eu2 O8 132.1(9) . . ?
O17 Eu2 O10 82.7(8) . . ?
O3 Eu2 O10 136.9(9) . . ?
O7 Eu2 O10 143.9(8) . . ?
O5 Eu2 O10 115.6(8) . . ?
O9 Eu2 O10 63.0(9) . . ?
O8 Eu2 O10 77.7(9) . . ?
O17 Eu2 C10 88.1(10) . . ?
O3 Eu2 C10 98.5(10) . . ?
O7 Eu2 C10 23.8(9) . . ?
O5 Eu2 C10 89.5(9) . . ?
O9 Eu2 C10 165.3(10) . . ?
O8 Eu2 C10 45.2(10) . . ?
O10 Eu2 C10 121.4(9) . . ?
O17 Eu2 Eu1 122.5(6) . . ?
O3 Eu2 Eu1 40.1(6) . . ?
O7 Eu2 Eu1 81.6(6) . . ?
O5 Eu2 Eu1 39.3(6) . . ?
O9 Eu2 Eu1 66.4(6) . . ?
O8 Eu2 Eu1 135.1(6) . . ?
O10 Eu2 Eu1 128.2(6) . . ?
C10 Eu2 Eu1 105.3(7) . . ?
O17 Eu2 Eu4 81.5(6) . . ?
O3 Eu2 Eu4 41.9(7) . . ?
O7 Eu2 Eu4 38.7(6) . . ?
O5 Eu2 Eu4 80.2(6) . . ?
O9 Eu2 Eu4 123.5(7) . . ?
O8 Eu2 Eu4 101.9(6) . . ?
O10 Eu2 Eu4 164.1(6) . . ?
C10 Eu2 Eu4 56.7(7) . . ?
Eu1 Eu2 Eu4 63.06(6) . . ?
O17 Eu2 Eu3 134.5(6) . . ?
O3 Eu2 Eu3 79.0(7) . . ?
O7 Eu2 Eu3 37.3(6) . . ?
O5 Eu2 Eu3 35.8(5) . . ?
O9 Eu2 Eu3 112.1(6) . . ?
O8 Eu2 Eu3 78.0(6) . . ?
O10 Eu2 Eu3 136.3(6) . . ?
C10 Eu2 Eu3 54.4(7) . . ?
Eu1 Eu2 Eu3 57.97(5) . . ?
Eu4 Eu2 Eu3 57.57(5) . . ?
O19 Eu3 O1 86.0(9) . . ?
O19 Eu3 O5 100.6(10) . . ?
O1 Eu3 O5 78.3(9) . . ?
O19 Eu3 O14 105.2(10) . . ?
O1 Eu3 O14 80.9(9) . . ?
O5 Eu3 O14 145.4(10) . . ?
O19 Eu3 O7 163.0(9) . . ?
O1 Eu3 O7 77.5(8) . . ?
O5 Eu3 O7 72.5(8) . . ?
O14 Eu3 O7 76.3(9) . . ?
O19 Eu3 O6 94.6(10) . . ?
O1 Eu3 O6 144.0(9) . . ?
O5 Eu3 O6 66.3(9) . . ?
O14 Eu3 O6 132.7(10) . . ?
O7 Eu3 O6 96.5(9) . . ?
O19 Eu3 O13 86.8(10) . . ?
O1 Eu3 O13 139.8(8) . . ?
O5 Eu3 O13 141.9(9) . . ?
O14 Eu3 O13 63.1(9) . . ?
O7 Eu3 O13 108.3(9) . . ?
O6 Eu3 O13 75.9(10) . . ?
O19 Eu3 C7 88.3(11) . . ?
O1 Eu3 C7 98.3(10) . . ?
O5 Eu3 C7 24.4(10) . . ?
O14 Eu3 C7 166.4(11) . . ?
O7 Eu3 C7 90.2(10) . . ?
O6 Eu3 C7 45.9(11) . . ?
O13 Eu3 C7 120.9(10) . . ?
O19 Eu3 Eu4 125.2(7) . . ?
O1 Eu3 Eu4 40.4(6) . . ?
O5 Eu3 Eu4 81.8(6) . . ?
O14 Eu3 Eu4 64.5(7) . . ?
O7 Eu3 Eu4 39.6(5) . . ?
O6 Eu3 Eu4 133.4(7) . . ?
O13 Eu3 Eu4 124.0(7) . . ?
C7 Eu3 Eu4 106.1(8) . . ?
O19 Eu3 Eu1 84.6(7) . . ?
O1 Eu3 Eu1 41.5(6) . . ?
O5 Eu3 Eu1 38.9(6) . . ?
O14 Eu3 Eu1 121.4(7) . . ?
O7 Eu3 Eu1 80.4(5) . . ?
O6 Eu3 Eu1 102.6(7) . . ?
O13 Eu3 Eu1 171.2(7) . . ?
C7 Eu3 Eu1 56.8(8) . . ?
Eu4 Eu3 Eu1 63.30(5) . . ?
O19 Eu3 Eu2 137.2(7) . . ?
O1 Eu3 Eu2 79.1(6) . . ?
O5 Eu3 Eu2 37.2(6) . . ?
O14 Eu3 Eu2 111.6(7) . . ?
O7 Eu3 Eu2 35.7(5) . . ?
O6 Eu3 Eu2 76.3(7) . . ?
O13 Eu3 Eu2 129.1(7) . . ?
C7 Eu3 Eu2 55.2(8) . . ?
Eu4 Eu3 Eu2 58.30(5) . . ?
Eu1 Eu3 Eu2 57.88(5) . . ?
O18 Eu4 O7 88.5(9) . . ?
O18 Eu4 O1 98.6(8) . . ?
O7 Eu4 O1 77.8(8) . . ?
O18 Eu4 O11 105.4(9) . . ?
O7 Eu4 O11 83.4(9) . . ?
O1 Eu4 O11 148.9(9) . . ?
O18 Eu4 O3 163.9(9) . . ?
O7 Eu4 O3 75.7(8) . . ?
O1 Eu4 O3 75.8(8) . . ?
O11 Eu4 O3 75.8(8) . . ?
O18 Eu4 O12 83.1(10) . . ?
O7 Eu4 O12 140.4(9) . . ?
O1 Eu4 O12 141.7(9) . . ?
O11 Eu4 O12 62.1(10) . . ?
O3 Eu4 O12 110.8(9) . . ?
O18 Eu4 O2 94.1(9) . . ?
O7 Eu4 O2 142.8(9) . . ?
O1 Eu4 O2 65.1(8) . . ?
O11 Eu4 O2 130.9(9) . . ?
O3 Eu4 O2 97.0(9) . . ?
O12 Eu4 O2 76.6(10) . . ?
O18 Eu4 C1 85.9(11) . . ?
O7 Eu4 C1 97.1(10) . . ?
O1 Eu4 C1 23.6(9) . . ?
O11 Eu4 C1 168.7(11) . . ?
O3 Eu4 C1 93.4(10) . . ?
O12 Eu4 C1 120.6(11) . . ?
O2 Eu4 C1 46.3(10) . . ?
O18 Eu4 Eu3 84.1(6) . . ?
O7 Eu4 Eu3 41.9(6) . . ?
O1 Eu4 Eu3 38.4(5) . . ?
O11 Eu4 Eu3 124.8(7) . . ?
O3 Eu4 Eu3 82.3(6) . . ?
O12 Eu4 Eu3 166.8(7) . . ?
O2 Eu4 Eu3 101.4(7) . . ?
C1 Eu4 Eu3 55.3(8) . . ?
O18 Eu4 Eu2 126.5(6) . . ?
O7 Eu4 Eu2 39.1(6) . . ?
O1 Eu4 Eu2 82.6(5) . . ?
O11 Eu4 Eu2 67.3(6) . . ?
O3 Eu4 Eu2 38.6(6) . . ?
O12 Eu4 Eu2 126.9(7) . . ?
O2 Eu4 Eu2 132.0(7) . . ?
C1 Eu4 Eu2 106.1(8) . . ?
Eu3 Eu4 Eu2 64.12(5) . . ?
O18 Eu4 Eu1 136.8(6) . . ?
O7 Eu4 Eu1 78.0(6) . . ?
O1 Eu4 Eu1 38.7(5) . . ?
O11 Eu4 Eu1 113.3(6) . . ?
O3 Eu4 Eu1 37.6(6) . . ?
O12 Eu4 Eu1 131.7(7) . . ?
O2 Eu4 Eu1 75.0(7) . . ?
C1 Eu4 Eu1 56.1(9) . . ?
Eu3 Eu4 Eu1 58.54(5) . . ?
Eu2 Eu4 Eu1 58.24(5) . . ?
C1 O1 Eu3 119.7(24) . . ?
C1 O1 Eu4 108.8(25) . . ?
Eu3 O1 Eu4 101.3(8) . . ?
C1 O1 Eu1 120.5(25) . . ?
Eu3 O1 Eu1 100.1(8) . . ?
Eu4 O1 Eu1 103.8(9) . . ?
C2 O2 C3 108.7(41) . . ?
C2 O2 Eu4 119.6(29) . . ?
C3 O2 Eu4 130.4(33) . . ?
C4 O3 Eu2 118.8(24) . . ?
C4 O3 Eu1 106.1(24) . . ?
Eu2 O3 Eu1 101.3(9) . . ?
C4 O3 Eu4 124.7(23) . . ?
Eu2 O3 Eu4 99.6(10) . . ?
Eu1 O3 Eu4 103.2(10) . . ?
C6 O4 C5 114.0(41) . . ?
C6 O4 Eu1 131.7(34) . . ?
C5 O4 Eu1 113.8(26) . . ?
C7 O5 Eu1 121.5(24) . . ?
C7 O5 Eu3 107.3(26) . . ?
Eu1 O5 Eu3 101.7(9) . . ?
C7 O5 Eu2 118.4(25) . . ?
Eu1 O5 Eu2 99.1(9) . . ?
Eu3 O5 Eu2 107.0(10) . . ?
C9 O6 C8 107.0(38) . . ?
C9 O6 Eu3 136.0(32) . . ?
C8 O6 Eu3 116.2(26) . . ?
C10 O7 Eu4 122.0(23) . . ?
C10 O7 Eu2 109.4(23) . . ?
Eu4 O7 Eu2 102.2(9) . . ?
C10 O7 Eu3 116.0(22) . . ?
Eu4 O7 Eu3 98.5(9) . . ?
Eu2 O7 Eu3 107.1(9) . . ?
C12 O8 C11 108.7(38) . . ?
C12 O8 Eu2 131.7(32) . . ?
C11 O8 Eu2 115.9(25) . . ?
C13 O9 Eu2 112.4(27) . . ?
C14 O10 C15 107.4(36) . . ?
C14 O10 Eu2 118.5(28) . . ?
C15 O10 Eu2 125.5(26) . . ?
C16 O11 Eu4 112.5(25) . . ?
C17 O12 C18 112.2(40) . . ?
C17 O12 Eu4 117.8(31) . . ?
C18 O12 Eu4 117.4(27) . . ?
C21 O13 C20 118.9(40) . . ?
C21 O13 Eu3 107.5(30) . . ?
C20 O13 Eu3 104.9(30) . . ?
C19 O14 Eu3 122.2(26) . . ?
C22 O15 Eu1 115.4(36) . . ?
C24 O16 C23 94.6(48) . . ?
C24 O16 Eu1 125.5(37) . . ?
C23 O16 Eu1 112.2(35) . . ?
C25 O17 Eu2 144.8(26) . . ?
C37 O18 Eu4 156.8(24) . . ?
C49 O19 Eu3 153.2(27) . . ?
C61 O20 Eu1 145.4(26) . . ?
O1 C1 C2 112.3(38) . . ?
O1 C1 Eu4 47.6(20) . . ?
C2 C1 Eu4 86.2(27) . . ?
O2 C2 C1 102.6(40) . . ?
O3 C4 C5 118.5(36) . . ?
O3 C4 Eu1 50.7(19) . . ?
C5 C4 Eu1 92.1(26) . . ?
O4 C5 C4 105.8(37) . . ?
O5 C7 C8 118.6(40) . . ?
O5 C7 Eu3 48.3(20) . . ?
C8 C7 Eu3 90.0(29) . . ?
O6 C8 C7 104.3(38) . . ?
O7 C10 C11 120.9(38) . . ?
O7 C10 Eu2 46.8(18) . . ?
C11 C10 Eu2 88.3(26) . . ?
C10 C11 O8 107.5(37) . . ?
O9 C13 C14 114.1(40) . . ?
O10 C14 C13 109.0(41) . . ?
C17 C16 O11 111.0(42) . . ?
C16 C17 O12 110.7(51) . . ?
O14 C19 C20 110.2(45) . . ?
C19 C20 O13 113.6(49) . . ?
O15 C22 C23 110.5(60) . . ?
O16 C23 C22 104.7(59) . . ?
O17 C25 C30 119.6(41) . . ?
O17 C25 C26 117.9(37) . . ?
C30 C25 C26 122.4(41) . . ?
C27 C26 C31 129.0(39) . . ?
C27 C26 C25 112.6(38) . . ?
C31 C26 C25 118.3(35) . . ?
C28 C27 C26 126.9(48) . . ?
C27 C28 C29 117.8(54) . . ?
C30 C29 C28 127.4(57) . . ?
C29 C30 C25 112.9(50) . . ?
C29 C30 C34 123.4(51) . . ?
C25 C30 C34 123.5(46) . . ?
C32 C31 C26 106.1(36) . . ?
C32 C31 C33 112.3(37) . . ?
C26 C31 C33 109.9(37) . . ?
C35 C34 C36 121.5(54) . . ?
C35 C34 C30 101.8(44) . . ?
C36 C34 C30 113.9(49) . . ?
C38 C37 O18 127.5(38) . . ?
C38 C37 C42 114.9(39) . . ?
O18 C37 C42 117.4(37) . . ?
C39 C38 C37 123.4(46) . . ?
C39 C38 C43 124.8(45) . . ?
C37 C38 C43 111.8(39) . . ?
C38 C39 C40 125.7(54) . . ?
C39 C40 C41 118.2(58) . . ?
C42 C41 C40 118.2(56) . . ?
C46 C42 C41 124.1(53) . . ?
C46 C42 C37 115.3(47) . . ?
C41 C42 C37 117.7(47) . . ?
C44 C43 C38 112.1(40) . . ?
C44 C43 C45 105.0(44) . . ?
C38 C43 C45 108.2(41) . . ?
C42 C46 C47 115.5(52) . . ?
C42 C46 C48 106.3(50) . . ?
C47 C46 C48 106.4(48) . . ?
O19 C49 C50 119.2(38) . . ?
O19 C49 C54 116.9(38) . . ?
C50 C49 C54 123.9(39) . . ?
C51 C50 C49 116.8(41) . . ?
C51 C50 C55 117.2(44) . . ?
C49 C50 C55 125.1(41) . . ?
C50 C51 C52 121.2(47) . . ?
C53 C52 C51 119.5(49) . . ?
C52 C53 C54 122.2(48) . . ?
C58 C54 C53 123.2(44) . . ?
C58 C54 C49 121.2(42) . . ?
C53 C54 C49 115.5(42) . . ?
C57 C55 C50 112.3(51) . . ?
C57 C55 C56 117.5(56) . . ?
C50 C55 C56 113.2(46) . . ?
C54 C58 C59 114.4(43) . . ?
C54 C58 C60 110.4(43) . . ?
C59 C58 C60 108.9(42) . . ?
C62 C61 O20 123.8(39) . . ?
C62 C61 C66 119.3(39) . . ?
O20 C61 C66 116.7(37) . . ?
C63 C62 C61 121.6(51) . . ?
C63 C62 C67 118.4(50) . . ?
C61 C62 C67 119.3(41) . . ?
C62 C63 C64 121.6(59) . . ?
C65 C64 C63 115.0(57) . . ?
C66 C65 C64 123.1(56) . . ?
C65 C66 C70 120.9(44) . . ?
C65 C66 C61 116.0(42) . . ?
C70 C66 C61 122.4(39) . . ?
C69 C67 C68 114.0(45) . . ?
C69 C67 C62 114.1(43) . . ?
C68 C67 C62 115.1(39) . . ?
C72 C70 C66 109.9(45) . . ?
C72 C70 C71 106.3(52) . . ?
C66 C70 C71 118.1(48) . . ?
C74 C73 C78 120.0 . . ?
C74 C73 C79 118.1(50) . . ?
C78 C73 C79 121.9(50) . . ?
C73 C74 C75 120.0 . . ?
C76 C75 C74 120.0 . . ?
C77 C76 C75 120.0 . . ?
C76 C77 C78 120.0 . . ?
C77 C78 C73 120.0 . . ?
C81 C80 C85 120.0 . . ?
C80 C81 C82 120.0 . . ?
C81 C82 C83 120.0 . . ?
C84 C83 C82 120.0 . . ?
C83 C84 C85 120.0 . . ?
C84 C85 C80 120.0 . . ?
C92 C87 C88 120.0 . . ?
C89 C88 C87 120.0 . . ?
C88 C89 C90 120.0 . . ?
C89 C90 C91 120.0 . . ?
C92 C91 C90 120.0 . . ?
C91 C92 C87 120.0 . . ?
C99 C94 C95 120.0 . . ?
C94 C95 C96 120.0 . . ?
C97 C96 C95 120.0 . . ?
C96 C97 C98 120.0 . . ?
C99 C98 C97 120.0 . . ?
C94 C99 C98 120.0 . . ?

loop_
_geom_bond_atom_site_label_1
_geom_bond_atom_site_label_2
_geom_bond_distance
_geom_bond_site_symmetry_2
_geom_bond_publ_flag
Eu1 O20 2.45(3) . ?
Eu1 O5 2.48(3) . ?
Eu1 O3 2.54(3) . ?
Eu1 O1 2.60(2) . ?
Eu1 O15 2.60(4) . ?
Eu1 O16 2.69(3) . ?
Eu1 O4 2.74(3) . ?
Eu1 C4 3.15(4) . ?
Eu1 Eu2 3.861(3) . ?
Eu1 Eu3 3.865(3) . ?
Eu1 Eu4 4.048(3) . ?
Eu2 O17 2.47(3) . ?
Eu2 O3 2.45(3) . ?
Eu2 O7 2.50(2) . ?
Eu2 O5 2.60(3) . ?
Eu2 O9 2.62(3) . ?
Eu2 O8 2.66(3) . ?
Eu2 O10 2.72(3) . ?
Eu2 C10 3.24(4) . ?
Eu2 Eu4 3.880(3) . ?
Eu2 Eu3 4.103(3) . ?
Eu3 O19 2.46(3) . ?
Eu3 O1 2.44(2) . ?
Eu3 O5 2.51(2) . ?
Eu3 O14 2.58(3) . ?
Eu3 O7 2.60(3) . ?
Eu3 O6 2.63(3) . ?
Eu3 O13 2.78(3) . ?
Eu3 C7 3.21(5) . ?
Eu3 Eu4 3.849(3) . ?
Eu4 O18 2.43(3) . ?
Eu4 O7 2.48(2) . ?
Eu4 O1 2.54(2) . ?
Eu4 O11 2.60(3) . ?
Eu4 O3 2.63(3) . ?
Eu4 O12 2.64(3) . ?
Eu4 O2 2.68(3) . ?
Eu4 C1 3.26(5) . ?
O1 C1 1.37(5) . ?
O2 C2 1.37(6) . ?
O2 C3 1.46(6) . ?
O3 C4 1.29(4) . ?
O4 C6 1.38(6) . ?
O4 C5 1.41(5) . ?
O5 C7 1.39(5) . ?
O6 C9 1.42(6) . ?
O6 C8 1.47(5) . ?
O7 C10 1.39(5) . ?
O8 C12 1.31(6) . ?
O8 C11 1.42(5) . ?
O9 C13 1.35(5) . ?
O10 C14 1.31(5) . ?
O10 C15 1.45(5) . ?
O11 C16 1.43(5) . ?
O12 C17 1.37(6) . ?
O12 C18 1.51(6) . ?
O13 C21 1.38(6) . ?
O13 C20 1.46(7) . ?
O14 C19 1.43(5) . ?
O15 C22 1.45(8) . ?
O16 C24 1.45(7) . ?
O16 C23 1.44(8) . ?
O17 C25 1.33(5) . ?
O18 C37 1.39(5) . ?
O19 C49 1.36(5) . ?
O20 C61 1.34(5) . ?
C1 C2 1.68(7) . ?
C4 C5 1.53(6) . ?
C7 C8 1.49(6) . ?
C10 C11 1.47(6) . ?
C13 C14 1.58(7) . ?
C16 C17 1.40(7) . ?
C19 C20 1.46(7) . ?
C22 C23 1.64(10) . ?
C25 C30 1.47(7) . ?
C25 C26 1.56(6) . ?
C26 C27 1.37(6) . ?
C26 C31 1.49(6) . ?
C27 C28 1.33(6) . ?
C28 C29 1.43(7) . ?
C29 C30 1.34(7) . ?
C30 C34 1.54(7) . ?
C31 C32 1.47(6) . ?
C31 C33 1.74(7) . ?
C34 C35 1.45(7) . ?
C34 C36 1.44(7) . ?
C37 C38 1.39(6) . ?
C37 C42 1.49(6) . ?
C38 C39 1.26(6) . ?
C38 C43 1.58(7) . ?
C39 C40 1.32(7) . ?
C40 C41 1.44(7) . ?
C41 C42 1.40(7) . ?
C42 C46 1.39(7) . ?
C43 C44 1.55(7) . ?
C43 C45 1.54(7) . ?
C46 C47 1.62(8) . ?
C46 C48 1.85(9) . ?
C49 C50 1.48(6) . ?
C49 C54 1.44(6) . ?
C50 C51 1.32(6) . ?
C50 C55 1.42(6) . ?
C51 C52 1.49(7) . ?
C52 C53 1.41(7) . ?
C53 C54 1.40(6) . ?
C54 C58 1.41(6) . ?
C55 C57 1.43(8) . ?
C55 C56 1.54(8) . ?
C58 C59 1.56(7) . ?
C58 C60 1.59(7) . ?
C61 C62 1.40(6) . ?
C61 C66 1.45(6) . ?
C62 C63 1.24(7) . ?
C62 C67 1.50(6) . ?
C63 C64 1.49(8) . ?
C64 C65 1.36(7) . ?
C65 C66 1.39(7) . ?
C66 C70 1.49(6) . ?
C67 C69 1.44(6) . ?
C67 C68 1.53(7) . ?
C70 C72 1.46(7) . ?
C70 C71 1.40(7) . ?
C73 C74 1.39 . ?
C73 C78 1.39 . ?
C73 C79 1.40(9) . ?
C74 C75 1.39 . ?
C75 C76 1.39 . ?
C76 C77 1.39 . ?
C77 C78 1.39 . ?
C80 C81 1.39 . ?
C80 C85 1.39 . ?
C81 C82 1.39 . ?
C82 C83 1.39 . ?
C83 C84 1.39 . ?
C84 C85 1.39 . ?
C87 C92 1.39 . ?
C87 C88 1.39 . ?
C88 C89 1.39 . ?
C89 C90 1.39 . ?
C90 C91 1.39 . ?
C91 C92 1.39 . ?
C94 C99 1.39 . ?
C94 C95 1.39 . ?
C95 C96 1.39 . ?
C96 C97 1.39 . ?
C97 C98 1.39 . ?
C98 C99 1.39 . ?
